data_7250769
loop_
_publ_author_name
'Wang, Ruixin'
'Yang, Puxi'
'Chen, Huizhi'
'Lan, Songming'
'Li, Haoyu'
'Fan, Wei'
'Gao, Guangpeng'
'Li, Xiaofang'

_publ_section_title
;
 Effects of diphenyl-vinyl-substituted diketopyrrolopyrrole isomers on
 stacking and luminescence.
;
_journal_issue 29
_journal_name_full 'RSC advances'
_journal_page_first 23681
_journal_page_last 23686
_journal_paper_doi 10.1039/d5ra03935e
_journal_volume 15
_journal_year 2025
_chemical_formula_moiety 'C42 H40 N2 O2'
_chemical_formula_sum 'C42 H40 N2 O2'
_chemical_formula_weight 604.76
_chemical_name_common C4-4DP
_space_group_crystal_system monoclinic
_space_group_IT_number 14
_space_group_name_Hall '-P 2ybc'
_space_group_name_H-M_alt 'P 1 21/c 1'
_atom_sites_solution_hydrogens geom
_audit_creation_date 2024-03-21
_audit_creation_method
;
Olex2 1.2
(compiled 2018.05.29 svn.r3508 for OlexSys, GUI svn.r5506)
;
_audit_update_record
;
2025-02-15 deposited with the CCDC.	2025-07-03 downloaded from the CCDC.
;
_cell_angle_alpha 90
_cell_angle_beta 92.8030(10)
_cell_angle_gamma 90
_cell_formula_units_Z 8
_cell_length_a 7.51090(10)
_cell_length_b 33.5396(4)
_cell_length_c 25.1881(3)
_cell_measurement_temperature 100(2)
_cell_volume 6337.61(14)
_computing_molecular_graphics 'Olex2 (Dolomanov et al., 2009)'
_computing_publication_material 'Olex2 (Dolomanov et al., 2009)'
_computing_structure_refinement 'ShelXL (Sheldrick, 2015)'
_diffrn_ambient_temperature 100.15
_diffrn_measured_fraction_theta_full 0.996
_diffrn_measured_fraction_theta_max 0.960
_diffrn_measurement_device_type 'Bruker APEX-II CCD'
_diffrn_measurement_method '\w scans'
_diffrn_radiation_type CuK\a
_diffrn_radiation_wavelength 1.54184
_diffrn_reflns_av_R_equivalents 0.0378
_diffrn_reflns_av_unetI/netI 0.0354
_diffrn_reflns_Laue_measured_fraction_full 0.996
_diffrn_reflns_Laue_measured_fraction_max 0.960
_diffrn_reflns_limit_h_max 8
_diffrn_reflns_limit_h_min -9
_diffrn_reflns_limit_k_max 42
_diffrn_reflns_limit_k_min -41
_diffrn_reflns_limit_l_max 31
_diffrn_reflns_limit_l_min -31
_diffrn_reflns_number 47510
_diffrn_reflns_point_group_measured_fraction_full 0.996
_diffrn_reflns_point_group_measured_fraction_max 0.960
_diffrn_reflns_theta_full 67.684
_diffrn_reflns_theta_max 76.787
_diffrn_reflns_theta_min 2.195
_diffrn_standards_number 0
_exptl_absorpt_coefficient_mu 0.600
_exptl_absorpt_correction_T_max 1.00000
_exptl_absorpt_correction_T_min 0.37020
_exptl_absorpt_correction_type multi-scan
_exptl_crystal_colour 'clear dark violet'
_exptl_crystal_colour_lustre clear
_exptl_crystal_colour_modifier dark
_exptl_crystal_colour_primary violet
_exptl_crystal_density_diffrn 1.268
_exptl_crystal_description needle
_exptl_crystal_F_000 2576
_exptl_crystal_recrystallization_method 'Re-crystallisation from solvent: DCM/MeOH'
_exptl_crystal_size_max 0.35
_exptl_crystal_size_mid 0.2
_exptl_crystal_size_min 0.15
_refine_diff_density_max 0.522
_refine_diff_density_min -0.288
_refine_diff_density_rms 0.056
_refine_ls_extinction_method none
_refine_ls_goodness_of_fit_ref 1.040
_refine_ls_hydrogen_treatment constr
_refine_ls_matrix_type full
_refine_ls_number_parameters 833
_refine_ls_number_reflns 12856
_refine_ls_number_restraints 0
_refine_ls_restrained_S_all 1.040
_refine_ls_R_factor_all 0.0574
_refine_ls_R_factor_gt 0.0466
_refine_ls_shift/su_max 0.001
_refine_ls_shift/su_mean 0.000
_refine_ls_structure_factor_coef Fsqd
_refine_ls_weighting_details 'w=1/[\s^2^(Fo^2^)+(0.0856P)^2^+1.3027P] where P=(Fo^2^+2Fc^2^)/3'
_refine_ls_weighting_scheme calc
_refine_ls_wR_factor_gt 0.1298
_refine_ls_wR_factor_ref 0.1382
_reflns_Friedel_coverage 0.000
_reflns_number_gt 10356
_reflns_number_total 12856
_reflns_threshold_expression 'I > 2\s(I)'
_cod_data_source_file d5ra03935e2.cif
_cod_data_source_block c4-4dp-dpp_auto
_cod_database_code 7250769
_shelx_shelxl_version_number 2018/1
_shelx_space_group_comment
;
The symmetry employed for this shelxl refinement is uniquely defined
by the following loop, which should always be used as a source of
symmetry information in preference to the above space-group names.
They are only intended as comments.
;
_shelx_estimated_absorpt_t_max 0.915
_shelx_estimated_absorpt_t_min 0.817
_olex2_refinement_description
;
1. Others
 Fixed Uiso: H56(0.019) H1(0.021) H21(0.02) H63(0.02) H13(0.02) H64(0.019)
 H43(0.021) H53(0.022) H30(0.021) H76(0.022) H11(0.022) H25(0.021) H24(0.022)
 H5(0.021) H72(0.021) H55(0.02) H9(0.022) H44(0.023) H12(0.022) H31(0.023)
 H22(0.021) H35A(0.02) H35B(0.02) H8(0.022) H77A(0.02) H77B(0.02) H47(0.022)
 H39A(0.02) H39B(0.02) H66(0.024) H81A(0.021) H81B(0.021) H73(0.024) H34(0.022)
 H14(0.021) H4(0.023) H54(0.022) H2(0.024) H33(0.024) H70(0.025) H67(0.024)
 H50(0.023) H27(0.023) H32(0.024) H3(0.024) H69(0.025) H45(0.024) H74(0.025)
 H51(0.024) H41A(0.025) H41B(0.025) H40A(0.023) H40B(0.023) H82A(0.023)
 H82B(0.023) H28(0.023) H78A(0.024) H78B(0.024) H75(0.024) H36A(0.023)
 H36B(0.023) H46(0.024) H79A(0.026) H79B(0.026) H37A(0.026) H37B(0.026)
 H83A(0.026) H83B(0.026) H84A(0.043) H84B(0.043) H84C(0.043) H80A(0.044)
 H80B(0.044) H80C(0.044) H42A(0.056) H42B(0.056) H42C(0.056) H38A(0.062)
 H38B(0.062) H38C(0.062)
 Fixed X: H56(0.452241) H1(1.282768) H21(0.605284) H63(-0.005915) H13(0.92631)
 H64(0.131834) H43(0.793509) H53(0.499358) H30(0.144988) H76(-0.08988)
 H11(0.971723) H25(0.365958) H24(0.470375) H5(1.047119) H72(-0.363063)
 H55(0.319527) H9(1.014318) H44(0.88221) H12(1.066377) H31(0.053855)
 H22(0.521567) H35A(0.627805) H35B(0.549173) H8(1.106377) H77A(0.445114)
 H77B(0.528539) H47(0.496999) H39A(0.906203) H39B(0.818846) H66(-0.063264)
 H81A(-0.076655) H81B(0.011071) H73(-0.457774) H34(0.361653) H14(0.838994)
 H4(1.129165) H54(0.600418) H2(1.368561) H33(0.279778) H70(0.034338) H67(-
 0.173935) H50(0.51639) H27(0.310534) H32(0.12753) H3(1.287385) H69(-0.085883)
 H45(0.775259) H74(-0.362028) H51(0.407494) H41A(0.778121) H41B(0.57674)
 H40A(0.643289) H40B(0.529412) H82A(0.217979) H82B(0.263108) H28(0.415679)
 H78A(0.233697) H78B(0.191542) H75(-0.180261) H36A(0.821291) H36B(0.924163)
 H46(0.586707) H79A(0.461357) H79B(0.289636) H37A(0.887658) H37B(0.680662)
 H83A(0.164561) H83B(-0.003073) H84A(0.031454) H84B(-0.137657) H84C(-0.094838)
 H80A(0.583324) H80B(0.410008) H80C(0.541665) H42A(0.603873) H42B(0.677493)
 H42C(0.475083) H38A(0.96286) H38B(0.756304) H38C(0.830718)
 Fixed Y: H56(0.912876) H1(0.63574) H21(0.58861) H63(0.837788) H13(0.584447)
 H64(0.915325) H43(0.882686) H53(0.910218) H30(0.612441) H76(0.969665)
 H11(0.65957) H25(0.601165) H24(0.591435) H5(0.527149) H72(0.865883)
 H55(0.834932) H9(0.541187) H44(0.875633) H12(0.649007) H31(0.619692)
 H22(0.667476) H35A(0.706012) H35B(0.728357) H8(0.53037) H77A(0.984115)
 H77B(0.960873) H47(0.782026) H39A(0.524907) H39B(0.546537) H66(0.840212)
 H81A(0.789246) H81B(0.765965) H73(0.872551) H34(0.723079) H14(0.663044)
 H4(0.519463) H54(0.89983) H2(0.627653) H33(0.729323) H70(0.958516)
 H67(0.850586) H50(0.781097) H27(0.719383) H32(0.677334) H3(0.570114)
 H69(0.969037) H45(0.822382) H74(0.926722) H51(0.791726) H41A(0.467496)
 H41B(0.454518) H40A(0.494327) H40B(0.522968) H82A(0.782601) H82B(0.750455)
 H28(0.709633) H78A(0.968797) H78B(1.000487) H75(0.975793) H36A(0.75611)
 H36B(0.727138) H46(0.774892) H79A(1.036341) H79B(1.039663) H37A(0.796083)
 H37B(0.786204) H83A(0.71246) H83B(0.713946) H84A(0.762917) H84B(0.763229)
 H84C(0.724566) H80A(0.987236) H80B(0.989329) H80C(1.026775) H42A(0.472724)
 H42B(0.51575) H42C(0.503925) H38A(0.746961) H38B(0.736469) H38C(0.779049)
 Fixed Z: H56(0.379106) H1(1.117479) H21(0.609821) H63(0.121504) H13(0.864922)
 H64(0.124212) H43(0.615496) H53(0.465226) H30(0.385058) H76(-0.121125)
 H11(0.967683) H25(0.446145) H24(0.533082) H5(1.116777) H72(-0.112797)
 H55(0.374977) H9(0.938641) H44(0.704995) H12(1.055345) H31(0.295784)
 H22(0.634596) H35A(0.86412) H35B(0.811999) H8(1.027062) H77A(0.27113)
 H77B(0.321937) H47(0.623435) H39A(0.686593) H39B(0.635074) H66(0.03614)
 H81A(0.17852) H81B(0.228696) H73(-0.201912) H34(0.384296) H14(0.890439)
 H4(1.206853) H54(0.552469) H2(1.206995) H33(0.294077) H70(0.051315) H67(-
 0.04987) H50(0.535182) H27(0.474402) H32(0.249279) H3(1.252458) H69(-0.034164)
 H45(0.754484) H74(-0.251748) H51(0.448584) H41A(0.625506) H41B(0.634276)
 H40A(0.705115) H40B(0.66569) H82A(0.138862) H82B(0.184488) H28(0.561658)
 H78A(0.36017) H78B(0.313766) H75(-0.210705) H36A(0.795576) H36B(0.837111)
 H46(0.71302) H79A(0.347924) H79B(0.382799) H37A(0.866905) H37B(0.871787)
 H83A(0.114144) H83B(0.150854) H84A(0.059017) H84B(0.095276) H84C(0.060921)
 H80A(0.406274) H80B(0.440684) H80C(0.438997) H42A(0.545008) H42B(0.562622)
 H42C(0.572101) H38A(0.931797) H38B(0.936326) H38C(0.955602)
;
_olex2_submission_special_instructions 'No special instructions were received'

loop_
_space_group_symop_operation_xyz
'x, y, z'
'-x, y+1/2, -z+1/2'
'-x, -y, -z'
'x, -y-1/2, z-1/2'

loop_
_atom_site_label
_atom_site_type_symbol
_atom_site_fract_x
_atom_site_fract_y
_atom_site_fract_z
_atom_site_U_iso_or_equiv
_atom_site_adp_type
_atom_site_occupancy
_atom_site_site_symmetry_order
_atom_site_calc_flag
_atom_site_refinement_flags_posn
_atom_site_refinement_flags_adp
_atom_site_refinement_flags_occupancy
_atom_site_disorder_assembly
_atom_site_disorder_group
O2 O 0.90475(12) 0.55082(3) 0.78233(4) 0.0186(2) Uani 1 1 d . . . . .
O3 O 0.25480(12) 0.95290(3) 0.19555(4) 0.0186(2) Uani 1 1 d . . . . .
O1 O 0.54639(12) 0.70158(3) 0.71720(4) 0.0187(2) Uani 1 1 d . . . . .
O4 O 0.19634(12) 0.79773(3) 0.30450(4) 0.0185(2) Uani 1 1 d . . . . .
N3 N 0.34289(14) 0.92915(3) 0.27989(4) 0.0155(2) Uani 1 1 d . . . . .
N4 N 0.10896(14) 0.82134(3) 0.22003(4) 0.0153(2) Uani 1 1 d . . . . .
N1 N 0.68619(14) 0.67841(3) 0.79598(4) 0.0157(2) Uani 1 1 d . . . . .
N2 N 0.76305(14) 0.57370(3) 0.70371(4) 0.0157(2) Uani 1 1 d . . . . .
C19 C 0.68054(16) 0.63506(4) 0.72750(5) 0.0146(2) Uani 1 1 d . . . . .
C16 C 0.77038(15) 0.61718(4) 0.77205(5) 0.0139(2) Uani 1 1 d . . . . .
C61 C 0.20676(15) 0.88429(4) 0.22508(5) 0.0142(2) Uani 1 1 d . . . . .
C56 C 0.39464(16) 0.89048(4) 0.36282(5) 0.0155(2) Uani 1 1 d . . . . .
H56 H 0.452241 0.912876 0.379106 0.019 Uiso 1 1 calc R . . . .
C20 C 0.67561(15) 0.60817(4) 0.68556(5) 0.0138(2) Uani 1 1 d . . . . .
C7 C 1.09630(16) 0.58855(4) 1.05098(5) 0.0154(2) Uani 1 1 d . . . . .
C57 C 0.32936(15) 0.89382(4) 0.30860(5) 0.0139(2) Uani 1 1 d . . . . .
C1 C 1.25104(16) 0.61206(4) 1.13542(5) 0.0173(3) Uani 1 1 d . . . . .
H1 H 1.282768 0.635740 1.117479 0.021 Uiso 1 1 calc R . . . .
C60 C 0.26447(16) 0.92549(4) 0.22790(5) 0.0152(2) Uani 1 1 d . . . . .
C10 C 0.98093(16) 0.60138(4) 0.94344(5) 0.0158(2) Uani 1 1 d . . . . .
C68 C -0.14335(16) 0.91096(4) -0.05174(5) 0.0158(2) Uani 1 1 d . . . . .
C58 C 0.24641(16) 0.86621(4) 0.27469(5) 0.0145(2) Uani 1 1 d . . . . .
C17 C 0.82452(15) 0.57740(4) 0.75747(5) 0.0148(2) Uani 1 1 d . . . . .
C21 C 0.60187(16) 0.61144(4) 0.63208(5) 0.0163(2) Uani 1 1 d . . . . .
H21 H 0.605284 0.588610 0.609821 0.020 Uiso 1 1 calc R . . . .
C59 C 0.18726(15) 0.82509(4) 0.27200(5) 0.0148(2) Uani 1 1 d . . . . .
C63 C 0.05355(16) 0.86010(4) 0.13740(5) 0.0165(3) Uani 1 1 d . . . . .
H63 H -0.005915 0.837788 0.121504 0.020 Uiso 1 1 calc R . . . .
C62 C 0.12210(16) 0.85670(4) 0.19141(5) 0.0149(2) Uani 1 1 d . . . . .
C6 C 1.15404(16) 0.58245(4) 1.10767(5) 0.0156(2) Uani 1 1 d . . . . .
C13 C 0.91643(16) 0.60652(4) 0.88823(5) 0.0164(2) Uani 1 1 d . . . . .
H13 H 0.926310 0.584447 0.864922 0.020 Uiso 1 1 calc R . . . .
C64 C 0.06952(16) 0.89345(4) 0.10816(5) 0.0158(2) Uani 1 1 d . . . . .
H64 H 0.131834 0.915325 0.124212 0.019 Uiso 1 1 calc R . . . .
C43 C 0.74996(17) 0.86090(4) 0.63517(5) 0.0175(3) Uani 1 1 d . . . . .
H43 H 0.793509 0.882686 0.615496 0.021 Uiso 1 1 calc R . . . .
C18 C 0.62555(15) 0.67485(4) 0.74212(5) 0.0150(2) Uani 1 1 d . . . . .
C65 C -0.00194(16) 0.89840(4) 0.05362(5) 0.0159(2) Uani 1 1 d . . . . .
C71 C -0.21227(16) 0.91666(4) -0.10764(5) 0.0160(2) Uani 1 1 d . . . . .
C53 C 0.50159(17) 0.88392(4) 0.47926(5) 0.0184(3) Uani 1 1 d . . . . .
H53 H 0.499358 0.910218 0.465226 0.022 Uiso 1 1 calc R . . . .
C52 C 0.44299(16) 0.85203(4) 0.44691(5) 0.0171(3) Uani 1 1 d . . . . .
C30 C 0.17224(16) 0.63630(4) 0.36682(5) 0.0172(3) Uani 1 1 d . . . . .
H30 H 0.144988 0.612441 0.385058 0.021 Uiso 1 1 calc R . . . .
C49 C 0.56998(16) 0.83932(4) 0.55362(5) 0.0164(3) Uani 1 1 d . . . . .
C15 C 0.77358(16) 0.64394(4) 0.81424(5) 0.0150(2) Uani 1 1 d . . . . .
C76 C -0.16251(17) 0.94953(4) -0.13754(5) 0.0182(3) Uani 1 1 d . . . . .
H76 H -0.089880 0.969665 -0.121125 0.022 Uiso 1 1 calc R . . . .
C11 C 0.99881(17) 0.63326(4) 0.97948(5) 0.0183(3) Uani 1 1 d . . . . .
H11 H 0.971723 0.659570 0.967683 0.022 Uiso 1 1 calc R . . . .
C48 C 0.63312(16) 0.83347(4) 0.60990(5) 0.0163(2) Uani 1 1 d . . . . .
C25 C 0.37636(17) 0.62338(4) 0.46948(5) 0.0177(3) Uani 1 1 d . . . . .
H25 H 0.365958 0.601165 0.446145 0.021 Uiso 1 1 calc R . . . .
C23 C 0.45739(16) 0.64967(4) 0.55707(5) 0.0168(3) Uani 1 1 d . . . . .
C24 C 0.43911(17) 0.61754(4) 0.52136(5) 0.0182(3) Uani 1 1 d . . . . .
H24 H 0.470375 0.591435 0.533082 0.022 Uiso 1 1 calc R . . . .
C5 C 1.11104(17) 0.54784(4) 1.13506(5) 0.0178(3) Uani 1 1 d . . . . .
H5 H 1.047119 0.527149 1.116777 0.021 Uiso 1 1 calc R . . . .
C72 C -0.32482(16) 0.88817(4) -0.13255(5) 0.0179(3) Uani 1 1 d . . . . .
H72 H -0.363063 0.865883 -0.112797 0.021 Uiso 1 1 calc R . . . .
C29 C 0.26550(16) 0.66682(4) 0.39404(5) 0.0164(3) Uani 1 1 d . . . . .
C55 C 0.37807(16) 0.85701(4) 0.39178(5) 0.0168(3) Uani 1 1 d . . . . .
H55 H 0.319527 0.834932 0.374977 0.020 Uiso 1 1 calc R . . . .
C9 C 1.02362(17) 0.56319(4) 0.96236(5) 0.0182(3) Uani 1 1 d . . . . .
H9 H 1.014318 0.541187 0.938641 0.022 Uiso 1 1 calc R . . . .
C44 C 0.80313(17) 0.85674(4) 0.68853(5) 0.0195(3) Uani 1 1 d . . . . .
H44 H 0.882210 0.875633 0.704995 0.023 Uiso 1 1 calc R . . . .
C12 C 1.05518(17) 0.62692(4) 1.03181(5) 0.0181(3) Uani 1 1 d . . . . .
H12 H 1.066377 0.649007 1.055345 0.022 Uiso 1 1 calc R . . . .
C31 C 0.11906(17) 0.64045(4) 0.31351(5) 0.0194(3) Uani 1 1 d . . . . .
H31 H 0.053855 0.619692 0.295784 0.023 Uiso 1 1 calc R . . . .
C22 C 0.52805(17) 0.64508(4) 0.61168(5) 0.0173(3) Uani 1 1 d . . . . .
H22 H 0.521567 0.667476 0.634596 0.021 Uiso 1 1 calc R . . . .
C35 C 0.65481(16) 0.71416(4) 0.82760(5) 0.0165(3) Uani 1 1 d . . . . .
H35A H 0.627805 0.706012 0.864120 0.020 Uiso 1 1 calc R . . . .
H35B H 0.549173 0.728357 0.811999 0.020 Uiso 1 1 calc R . . . .
C8 C 1.07947(17) 0.55667(4) 1.01520(5) 0.0181(3) Uani 1 1 d . . . . .
H8 H 1.106377 0.530370 1.027062 0.022 Uiso 1 1 calc R . . . .
C77 C 0.41624(16) 0.96653(4) 0.30108(5) 0.0171(3) Uani 1 1 d . . . . .
H77A H 0.445114 0.984115 0.271130 0.020 Uiso 1 1 calc R . . . .
H77B H 0.528539 0.960873 0.321937 0.020 Uiso 1 1 calc R . . . .
C47 C 0.57445(17) 0.80127(4) 0.63986(5) 0.0181(3) Uani 1 1 d . . . . .
H47 H 0.496999 0.782026 0.623435 0.022 Uiso 1 1 calc R . . . .
C26 C 0.32761(16) 0.66137(4) 0.45042(5) 0.0161(2) Uani 1 1 d . . . . .
C39 C 0.79690(16) 0.53820(4) 0.67189(5) 0.0168(2) Uani 1 1 d . . . . .
H39A H 0.906203 0.524907 0.686593 0.020 Uiso 1 1 calc R . . . .
H39B H 0.818846 0.546537 0.635074 0.020 Uiso 1 1 calc R . . . .
C66 C -0.06615(18) 0.86648(4) 0.02202(5) 0.0199(3) Uani 1 1 d . . . . .
H66 H -0.063264 0.840212 0.036140 0.024 Uiso 1 1 calc R . . . .
C81 C 0.03706(16) 0.78386(4) 0.19879(5) 0.0173(3) Uani 1 1 d . . . . .
H81A H -0.076655 0.789246 0.178520 0.021 Uiso 1 1 calc R . . . .
H81B H 0.011071 0.765965 0.228696 0.021 Uiso 1 1 calc R . . . .
C73 C -0.38120(17) 0.89206(4) -0.18571(5) 0.0200(3) Uani 1 1 d . . . . .
H73 H -0.457774 0.872551 -0.201912 0.024 Uiso 1 1 calc R . . . .
C34 C 0.30184(17) 0.70170(4) 0.36626(5) 0.0183(3) Uani 1 1 d . . . . .
H34 H 0.361653 0.723079 0.384296 0.022 Uiso 1 1 calc R . . . .
C14 C 0.84380(16) 0.64038(4) 0.86793(5) 0.0171(3) Uani 1 1 d . . . . .
H14 H 0.838994 0.663044 0.890439 0.021 Uiso 1 1 calc R . . . .
C4 C 1.16026(17) 0.54312(4) 1.18875(5) 0.0196(3) Uani 1 1 d . . . . .
H4 H 1.129165 0.519463 1.206853 0.023 Uiso 1 1 calc R . . . .
C54 C 0.56262(17) 0.87765(4) 0.53133(5) 0.0185(3) Uani 1 1 d . . . . .
H54 H 0.600418 0.899830 0.552469 0.022 Uiso 1 1 calc R . . . .
C2 C 1.30169(17) 0.60736(4) 1.18883(5) 0.0196(3) Uani 1 1 d . . . . .
H2 H 1.368561 0.627653 1.206995 0.024 Uiso 1 1 calc R . . . .
C33 C 0.25181(17) 0.70563(4) 0.31257(5) 0.0198(3) Uani 1 1 d . . . . .
H33 H 0.279778 0.729323 0.294077 0.024 Uiso 1 1 calc R . . . .
C70 C -0.00972(19) 0.93641(4) 0.03107(5) 0.0211(3) Uani 1 1 d . . . . .
H70 H 0.034338 0.958516 0.051315 0.025 Uiso 1 1 calc R . . . .
C67 C -0.13329(18) 0.87279(4) -0.02922(5) 0.0197(3) Uani 1 1 d . . . . .
H67 H -0.173935 0.850586 -0.049870 0.024 Uiso 1 1 calc R . . . .
C50 C 0.51206(18) 0.80745(4) 0.52134(5) 0.0195(3) Uani 1 1 d . . . . .
H50 H 0.516390 0.781097 0.535182 0.023 Uiso 1 1 calc R . . . .
C27 C 0.34343(17) 0.69334(4) 0.48604(5) 0.0189(3) Uani 1 1 d . . . . .
H27 H 0.310534 0.719383 0.474402 0.023 Uiso 1 1 calc R . . . .
C32 C 0.16086(17) 0.67485(4) 0.28600(5) 0.0204(3) Uani 1 1 d . . . . .
H32 H 0.127530 0.677334 0.249279 0.024 Uiso 1 1 calc R . . . .
C3 C 1.25486(17) 0.57307(4) 1.21575(5) 0.0198(3) Uani 1 1 d . . . . .
H3 H 1.287385 0.570114 1.252458 0.024 Uiso 1 1 calc R . . . .
C69 C -0.08036(18) 0.94271(4) -0.02026(5) 0.0212(3) Uani 1 1 d . . . . .
H69 H -0.085883 0.969037 -0.034164 0.025 Uiso 1 1 calc R . . . .
C45 C 0.74074(18) 0.82495(4) 0.71785(5) 0.0204(3) Uani 1 1 d . . . . .
H45 H 0.775259 0.822382 0.754484 0.024 Uiso 1 1 calc R . . . .
C74 C -0.32585(18) 0.92441(4) -0.21521(5) 0.0208(3) Uani 1 1 d . . . . .
H74 H -0.362028 0.926722 -0.251748 0.025 Uiso 1 1 calc R . . . .
C51 C 0.44841(18) 0.81381(4) 0.46941(5) 0.0196(3) Uani 1 1 d . . . . .
H51 H 0.407494 0.791726 0.448584 0.024 Uiso 1 1 calc R . . . .
C41 C 0.65414(18) 0.47742(4) 0.62627(5) 0.0211(3) Uani 1 1 d . . . . .
H41A H 0.778121 0.467496 0.625506 0.025 Uiso 1 1 calc R . . . .
H41B H 0.576740 0.454518 0.634276 0.025 Uiso 1 1 calc R . . . .
C40 C 0.64345(17) 0.50830(4) 0.67050(5) 0.0195(3) Uani 1 1 d . . . . .
H40A H 0.643289 0.494327 0.705115 0.023 Uiso 1 1 calc R . . . .
H40B H 0.529412 0.522968 0.665690 0.023 Uiso 1 1 calc R . . . .
C82 C 0.16500(17) 0.76266(4) 0.16240(5) 0.0192(3) Uani 1 1 d . . . . .
H82A H 0.217979 0.782601 0.138862 0.023 Uiso 1 1 calc R . . . .
H82B H 0.263108 0.750455 0.184488 0.023 Uiso 1 1 calc R . . . .
C28 C 0.40665(17) 0.68746(4) 0.53821(5) 0.0190(3) Uani 1 1 d . . . . .
H28 H 0.415679 0.709633 0.561658 0.023 Uiso 1 1 calc R . . . .
C78 C 0.28838(17) 0.98833(4) 0.33642(5) 0.0203(3) Uani 1 1 d . . . . .
H78A H 0.233697 0.968797 0.360170 0.024 Uiso 1 1 calc R . . . .
H78B H 0.191542 1.000487 0.313766 0.024 Uiso 1 1 calc R . . . .
C75 C -0.21712(18) 0.95341(4) -0.19091(5) 0.0200(3) Uani 1 1 d . . . . .
H75 H -0.180261 0.975793 -0.210705 0.024 Uiso 1 1 calc R . . . .
C36 C 0.81341(17) 0.74273(4) 0.83042(5) 0.0188(3) Uani 1 1 d . . . . .
H36A H 0.821291 0.756110 0.795576 0.023 Uiso 1 1 calc R . . . .
H36B H 0.924163 0.727138 0.837111 0.023 Uiso 1 1 calc R . . . .
C46 C 0.62766(17) 0.79695(4) 0.69334(5) 0.0200(3) Uani 1 1 d . . . . .
H46 H 0.586707 0.774892 0.713020 0.024 Uiso 1 1 calc R . . . .
C79 C 0.38096(18) 1.02104(4) 0.37034(5) 0.0214(3) Uani 1 1 d . . . . .
H79A H 0.461357 1.036341 0.347924 0.026 Uiso 1 1 calc R . . . .
H79B H 0.289636 1.039663 0.382799 0.026 Uiso 1 1 calc R . . . .
C37 C 0.80179(18) 0.77449(4) 0.87365(6) 0.0218(3) Uani 1 1 d . . . . .
H37A H 0.887658 0.796083 0.866905 0.026 Uiso 1 1 calc R . . . .
H37B H 0.680662 0.786204 0.871787 0.026 Uiso 1 1 calc R . . . .
C83 C 0.07264(18) 0.73022(4) 0.12816(6) 0.0219(3) Uani 1 1 d . . . . .
H83A H 0.164561 0.712460 0.114144 0.026 Uiso 1 1 calc R . . . .
H83B H -0.003073 0.713946 0.150854 0.026 Uiso 1 1 calc R . . . .
C84 C -0.0424(2) 0.74670(5) 0.08170(6) 0.0289(3) Uani 1 1 d . . . . .
H84A H 0.031454 0.762917 0.059017 0.043 Uiso 1 1 calc GR . . . .
H84B H -0.137657 0.763229 0.095276 0.043 Uiso 1 1 calc GR . . . .
H84C H -0.094838 0.724566 0.060921 0.043 Uiso 1 1 calc GR . . . .
C80 C 0.4886(2) 1.00463(5) 0.41836(6) 0.0296(3) Uani 1 1 d . . . . .
H80A H 0.583324 0.987236 0.406274 0.044 Uiso 1 1 calc GR . . . .
H80B H 0.410008 0.989329 0.440684 0.044 Uiso 1 1 calc GR . . . .
H80C H 0.541665 1.026775 0.438997 0.044 Uiso 1 1 calc GR . . . .
C42 C 0.5976(3) 0.49393(5) 0.57162(6) 0.0376(4) Uani 1 1 d . . . . .
H42A H 0.603873 0.472724 0.545008 0.056 Uiso 1 1 calc GR . . . .
H42B H 0.677493 0.515750 0.562622 0.056 Uiso 1 1 calc GR . . . .
H42C H 0.475083 0.503925 0.572101 0.056 Uiso 1 1 calc GR . . . .
C38 C 0.8415(3) 0.75774(5) 0.92933(6) 0.0411(4) Uani 1 1 d . . . . .
H38A H 0.962860 0.746961 0.931797 0.062 Uiso 1 1 calc GR . . . .
H38B H 0.756304 0.736469 0.936326 0.062 Uiso 1 1 calc GR . . . .
H38C H 0.830718 0.779049 0.955602 0.062 Uiso 1 1 calc GR . . . .

loop_
_atom_site_aniso_label
_atom_site_aniso_U_11
_atom_site_aniso_U_22
_atom_site_aniso_U_33
_atom_site_aniso_U_23
_atom_site_aniso_U_13
_atom_site_aniso_U_12
O2 0.0197(4) 0.0173(5) 0.0186(5) 0.0021(4) -0.0025(3) 0.0019(3)
O3 0.0202(4) 0.0187(5) 0.0166(5) 0.0035(3) -0.0021(3) -0.0014(3)
O1 0.0199(4) 0.0183(5) 0.0176(5) 0.0020(3) -0.0035(3) 0.0027(3)
O4 0.0209(4) 0.0182(4) 0.0163(4) 0.0036(3) -0.0016(3) -0.0012(3)
N3 0.0175(5) 0.0154(5) 0.0135(5) 0.0000(4) -0.0019(4) -0.0007(4)
N4 0.0159(5) 0.0164(5) 0.0133(5) 0.0003(4) -0.0009(4) -0.0010(4)
N1 0.0173(5) 0.0160(5) 0.0136(5) -0.0002(4) -0.0024(4) 0.0017(4)
N2 0.0179(5) 0.0155(5) 0.0135(5) -0.0008(4) -0.0022(4) 0.0012(4)
C19 0.0145(5) 0.0155(6) 0.0136(6) 0.0014(5) -0.0020(4) -0.0003(4)
C16 0.0141(5) 0.0160(6) 0.0114(6) 0.0016(5) -0.0023(4) -0.0005(4)
C61 0.0144(5) 0.0168(6) 0.0115(6) 0.0009(5) -0.0004(4) 0.0017(4)
C56 0.0139(5) 0.0192(6) 0.0132(6) -0.0014(5) -0.0015(4) 0.0002(4)
C20 0.0116(5) 0.0159(6) 0.0138(6) 0.0008(5) -0.0009(4) -0.0014(4)
C7 0.0149(5) 0.0192(6) 0.0121(6) 0.0004(5) -0.0008(4) -0.0011(4)
C57 0.0111(5) 0.0169(6) 0.0137(6) 0.0001(5) 0.0003(4) 0.0015(4)
C1 0.0182(6) 0.0181(6) 0.0155(6) 0.0013(5) -0.0012(5) -0.0001(5)
C60 0.0135(5) 0.0179(6) 0.0140(6) 0.0002(5) -0.0006(4) 0.0006(4)
C10 0.0140(5) 0.0198(6) 0.0135(6) 0.0002(5) -0.0007(4) -0.0009(5)
C68 0.0150(6) 0.0197(6) 0.0125(6) 0.0001(5) -0.0005(4) 0.0010(5)
C58 0.0160(6) 0.0157(6) 0.0118(6) 0.0010(5) -0.0007(4) 0.0017(4)
C17 0.0130(5) 0.0174(6) 0.0137(6) 0.0001(5) -0.0017(4) -0.0016(4)
C21 0.0160(6) 0.0193(6) 0.0135(6) -0.0013(5) -0.0008(4) -0.0010(5)
C59 0.0125(5) 0.0181(6) 0.0136(6) 0.0006(5) 0.0002(4) 0.0011(4)
C63 0.0143(6) 0.0204(6) 0.0146(6) -0.0021(5) -0.0016(4) 0.0000(5)
C62 0.0125(5) 0.0179(6) 0.0143(6) -0.0001(5) 0.0008(4) 0.0016(4)
C6 0.0158(6) 0.0181(6) 0.0127(6) 0.0001(5) -0.0013(4) 0.0021(4)
C13 0.0166(6) 0.0192(6) 0.0133(6) -0.0007(5) -0.0008(4) -0.0012(5)
C64 0.0143(5) 0.0196(6) 0.0135(6) -0.0018(5) -0.0006(4) 0.0008(4)
C43 0.0194(6) 0.0174(6) 0.0154(6) 0.0008(5) -0.0008(5) 0.0017(5)
C18 0.0123(5) 0.0180(6) 0.0146(6) 0.0010(5) -0.0005(4) -0.0014(4)
C65 0.0148(5) 0.0199(6) 0.0129(6) -0.0007(5) -0.0001(4) 0.0013(5)
C71 0.0159(6) 0.0180(6) 0.0141(6) -0.0012(5) -0.0007(4) 0.0043(5)
C53 0.0238(6) 0.0175(6) 0.0137(6) 0.0020(5) -0.0018(5) 0.0009(5)
C52 0.0163(6) 0.0214(6) 0.0135(6) 0.0006(5) -0.0007(5) 0.0013(5)
C30 0.0166(6) 0.0188(6) 0.0160(6) 0.0016(5) -0.0012(5) 0.0002(5)
C49 0.0154(6) 0.0202(6) 0.0136(6) 0.0006(5) -0.0008(4) 0.0006(5)
C15 0.0131(5) 0.0168(6) 0.0150(6) 0.0010(5) -0.0001(4) -0.0011(4)
C76 0.0196(6) 0.0187(6) 0.0160(6) -0.0001(5) -0.0022(5) 0.0016(5)
C11 0.0219(6) 0.0172(6) 0.0153(6) 0.0019(5) -0.0025(5) 0.0006(5)
C48 0.0168(6) 0.0179(6) 0.0141(6) 0.0002(5) -0.0001(4) 0.0028(5)
C25 0.0211(6) 0.0184(6) 0.0132(6) -0.0022(5) -0.0019(5) -0.0006(5)
C23 0.0153(6) 0.0208(6) 0.0142(6) 0.0006(5) -0.0002(5) -0.0002(5)
C24 0.0219(6) 0.0177(6) 0.0147(6) 0.0014(5) -0.0024(5) 0.0004(5)
C5 0.0180(6) 0.0185(6) 0.0165(6) 0.0006(5) -0.0027(5) -0.0003(5)
C72 0.0176(6) 0.0189(6) 0.0170(6) 0.0007(5) -0.0006(5) 0.0010(5)
C29 0.0145(6) 0.0202(6) 0.0143(6) -0.0003(5) -0.0014(4) 0.0019(5)
C55 0.0158(6) 0.0205(6) 0.0139(6) -0.0016(5) -0.0018(5) 0.0009(5)
C9 0.0215(6) 0.0172(6) 0.0157(6) -0.0014(5) -0.0020(5) 0.0000(5)
C44 0.0193(6) 0.0224(7) 0.0162(6) -0.0024(5) -0.0035(5) 0.0010(5)
C12 0.0219(6) 0.0183(6) 0.0138(6) -0.0014(5) -0.0020(5) -0.0014(5)
C31 0.0180(6) 0.0225(7) 0.0171(6) -0.0031(5) -0.0036(5) -0.0001(5)
C22 0.0173(6) 0.0212(6) 0.0131(6) -0.0010(5) -0.0009(5) -0.0008(5)
C35 0.0175(6) 0.0168(6) 0.0151(6) -0.0021(5) -0.0009(5) 0.0025(5)
C8 0.0205(6) 0.0173(6) 0.0162(6) 0.0012(5) -0.0027(5) 0.0003(5)
C77 0.0176(6) 0.0164(6) 0.0171(6) -0.0015(5) -0.0011(5) -0.0036(5)
C47 0.0181(6) 0.0190(6) 0.0169(6) 0.0003(5) -0.0020(5) -0.0006(5)
C26 0.0146(6) 0.0206(6) 0.0129(6) 0.0002(5) -0.0006(4) -0.0003(5)
C39 0.0173(6) 0.0172(6) 0.0157(6) -0.0023(5) -0.0010(4) 0.0021(5)
C66 0.0255(7) 0.0188(6) 0.0151(6) 0.0013(5) -0.0028(5) 0.0008(5)
C81 0.0174(6) 0.0179(6) 0.0166(6) -0.0017(5) -0.0010(5) -0.0041(5)
C73 0.0189(6) 0.0230(7) 0.0176(6) -0.0039(5) -0.0039(5) 0.0009(5)
C34 0.0179(6) 0.0193(6) 0.0174(6) -0.0004(5) -0.0021(5) -0.0005(5)
C14 0.0167(6) 0.0205(6) 0.0140(6) -0.0013(5) -0.0011(5) -0.0003(5)
C4 0.0209(6) 0.0208(6) 0.0168(6) 0.0053(5) -0.0001(5) 0.0002(5)
C54 0.0226(6) 0.0187(6) 0.0138(6) -0.0013(5) -0.0035(5) -0.0004(5)
C2 0.0194(6) 0.0227(7) 0.0162(6) -0.0026(5) -0.0040(5) -0.0011(5)
C33 0.0220(6) 0.0198(6) 0.0172(6) 0.0030(5) -0.0022(5) 0.0010(5)
C70 0.0298(7) 0.0176(6) 0.0154(6) -0.0019(5) -0.0045(5) -0.0035(5)
C67 0.0262(7) 0.0179(6) 0.0147(6) -0.0017(5) -0.0036(5) -0.0007(5)
C50 0.0243(6) 0.0177(6) 0.0164(6) 0.0015(5) -0.0014(5) -0.0005(5)
C27 0.0220(6) 0.0182(6) 0.0162(6) 0.0008(5) -0.0019(5) 0.0017(5)
C32 0.0206(6) 0.0263(7) 0.0137(6) 0.0006(5) -0.0037(5) 0.0027(5)
C3 0.0208(6) 0.0252(7) 0.0129(6) 0.0006(5) -0.0030(5) 0.0025(5)
C69 0.0302(7) 0.0165(6) 0.0165(6) 0.0021(5) -0.0032(5) -0.0006(5)
C45 0.0227(6) 0.0245(7) 0.0134(6) 0.0003(5) -0.0032(5) 0.0042(5)
C74 0.0240(6) 0.0254(7) 0.0126(6) -0.0009(5) -0.0035(5) 0.0058(5)
C51 0.0230(6) 0.0193(6) 0.0162(6) -0.0013(5) -0.0025(5) -0.0021(5)
C41 0.0210(6) 0.0180(6) 0.0242(7) -0.0045(5) 0.0020(5) -0.0038(5)
C40 0.0197(6) 0.0197(6) 0.0191(6) -0.0012(5) 0.0018(5) -0.0011(5)
C82 0.0171(6) 0.0198(6) 0.0205(6) -0.0042(5) -0.0008(5) -0.0021(5)
C28 0.0225(6) 0.0190(6) 0.0154(6) -0.0024(5) -0.0013(5) 0.0009(5)
C78 0.0186(6) 0.0207(7) 0.0214(7) -0.0036(5) -0.0018(5) -0.0003(5)
C75 0.0228(6) 0.0204(7) 0.0165(6) 0.0031(5) -0.0014(5) 0.0039(5)
C36 0.0191(6) 0.0187(6) 0.0186(6) -0.0010(5) 0.0016(5) -0.0005(5)
C46 0.0204(6) 0.0225(7) 0.0171(6) 0.0033(5) -0.0003(5) 0.0011(5)
C79 0.0222(6) 0.0187(6) 0.0231(7) -0.0056(5) -0.0008(5) -0.0018(5)
C37 0.0219(6) 0.0183(6) 0.0253(7) -0.0040(5) 0.0025(5) -0.0038(5)
C83 0.0230(6) 0.0199(6) 0.0228(7) -0.0051(5) 0.0001(5) -0.0030(5)
C84 0.0329(8) 0.0314(8) 0.0219(7) -0.0029(6) -0.0040(6) -0.0092(6)
C80 0.0342(8) 0.0323(8) 0.0215(7) -0.0041(6) -0.0050(6) -0.0071(6)
C42 0.0585(11) 0.0317(9) 0.0220(8) -0.0043(6) -0.0045(7) -0.0144(8)
C38 0.0686(12) 0.0322(9) 0.0220(8) -0.0047(7) -0.0029(7) -0.0176(8)

loop_
_atom_type_symbol
_atom_type_description
_atom_type_scat_dispersion_real
_atom_type_scat_dispersion_imag
_atom_type_scat_source
C C 0.0181 0.0091 'International Tables Vol C Tables 4.2.6.8 and 6.1.1.4'
H H 0.0000 0.0000 'International Tables Vol C Tables 4.2.6.8 and 6.1.1.4'
N N 0.0311 0.0180 'International Tables Vol C Tables 4.2.6.8 and 6.1.1.4'
O O 0.0492 0.0322 'International Tables Vol C Tables 4.2.6.8 and 6.1.1.4'

loop_
_geom_angle_atom_site_label_1
_geom_angle_atom_site_label_2
_geom_angle_atom_site_label_3
_geom_angle
_geom_angle_site_symmetry_1
_geom_angle_site_symmetry_3
_geom_angle_publ_flag
C57 N3 C60 111.65(10) . . ?
C57 N3 C77 125.16(10) . . ?
C60 N3 C77 123.05(10) . . ?
C59 N4 C81 123.08(10) . . ?
C62 N4 C59 111.48(10) . . ?
C62 N4 C81 125.28(10) . . ?
C18 N1 C35 122.52(10) . . ?
C15 N1 C18 111.72(10) . . ?
C15 N1 C35 125.75(10) . . ?
C20 N2 C17 111.55(10) . . ?
C20 N2 C39 125.85(10) . . ?
C17 N2 C39 122.55(10) . . ?
C16 C19 C18 108.64(11) . . ?
C20 C19 C16 108.80(11) . . ?
C20 C19 C18 142.56(11) . . ?
C19 C16 C17 108.58(11) . . ?
C15 C16 C19 108.81(11) . . ?
C15 C16 C17 142.61(11) . . ?
C58 C61 C60 108.52(11) . . ?
C62 C61 C60 142.45(11) . . ?
C62 C61 C58 109.00(11) . . ?
C55 C56 C57 123.01(12) . . ?
N2 C20 C21 121.64(11) . . ?
C19 C20 N2 107.11(10) . . ?
C19 C20 C21 131.24(11) . . ?
C12 C7 C6 120.37(11) . . ?
C8 C7 C6 121.77(11) . . ?
C8 C7 C12 117.85(11) . . ?
N3 C57 C56 122.05(11) . . ?
C58 C57 N3 106.85(11) . . ?
C58 C57 C56 131.09(12) . . ?
C2 C1 C6 120.99(12) . . ?
O3 C60 N3 123.90(11) . . ?
O3 C60 C61 132.33(11) . . ?
N3 C60 C61 103.77(10) . . ?
C11 C10 C13 122.85(12) . . ?
C9 C10 C13 119.51(12) . . ?
C9 C10 C11 117.63(11) . . ?
C67 C68 C71 120.63(11) . . ?
C69 C68 C71 122.13(12) . . ?
C69 C68 C67 117.20(12) . . ?
C61 C58 C59 108.51(11) . . ?
C57 C58 C61 109.16(11) . . ?
C57 C58 C59 142.33(11) . . ?
O2 C17 N2 123.55(11) . . ?
O2 C17 C16 132.50(11) . . ?
N2 C17 C16 103.95(10) . . ?
C22 C21 C20 123.66(12) . . ?
O4 C59 N4 123.84(11) . . ?
O4 C59 C58 132.23(11) . . ?
N4 C59 C58 103.92(10) . . ?
C64 C63 C62 123.13(12) . . ?
N4 C62 C63 121.78(11) . . ?
C61 C62 N4 107.05(11) . . ?
C61 C62 C63 131.16(12) . . ?
C1 C6 C7 120.21(11) . . ?
C5 C6 C7 121.69(11) . . ?
C5 C6 C1 118.09(11) . . ?
C14 C13 C10 124.70(12) . . ?
C63 C64 C65 124.77(12) . . ?
C44 C43 C48 121.11(12) . . ?
O1 C18 N1 123.53(11) . . ?
O1 C18 C19 132.65(12) . . ?
N1 C18 C19 103.82(10) . . ?
C66 C65 C64 123.14(12) . . ?
C70 C65 C64 119.53(12) . . ?
C70 C65 C66 117.32(12) . . ?
C76 C71 C68 121.44(11) . . ?
C76 C71 C72 117.89(12) . . ?
C72 C71 C68 120.64(11) . . ?
C54 C53 C52 120.98(12) . . ?
C53 C52 C55 123.14(12) . . ?
C51 C52 C53 117.42(12) . . ?
C51 C52 C55 119.44(12) . . ?
C31 C30 C29 120.88(12) . . ?
C54 C49 C48 120.50(11) . . ?
C50 C49 C48 121.93(12) . . ?
C50 C49 C54 117.55(12) . . ?
N1 C15 C14 121.70(11) . . ?
C16 C15 N1 107.02(10) . . ?
C16 C15 C14 131.27(12) . . ?
C75 C76 C71 121.37(12) . . ?
C12 C11 C10 120.98(12) . . ?
C43 C48 C49 120.65(11) . . ?
C47 C48 C43 117.87(12) . . ?
C47 C48 C49 121.46(12) . . ?
C24 C25 C26 121.57(12) . . ?
C24 C23 C22 122.84(12) . . ?
C28 C23 C24 117.41(11) . . ?
C28 C23 C22 119.74(12) . . ?
C25 C24 C23 120.98(12) . . ?
C4 C5 C6 121.14(12) . . ?
C73 C72 C71 121.00(12) . . ?
C30 C29 C26 120.30(11) . . ?
C34 C29 C30 118.18(12) . . ?
C34 C29 C26 121.50(11) . . ?
C56 C55 C52 125.11(12) . . ?
C8 C9 C10 121.51(12) . . ?
C43 C44 C45 120.13(12) . . ?
C11 C12 C7 121.44(12) . . ?
C30 C31 C32 120.26(12) . . ?
C21 C22 C23 124.88(12) . . ?
N1 C35 C36 113.12(10) . . ?
C9 C8 C7 120.58(12) . . ?
N3 C77 C78 112.80(10) . . ?
C46 C47 C48 121.19(12) . . ?
C25 C26 C29 120.24(11) . . ?
C27 C26 C25 117.63(11) . . ?
C27 C26 C29 122.12(11) . . ?
N2 C39 C40 113.29(10) . . ?
C67 C66 C65 120.87(12) . . ?
N4 C81 C82 112.75(10) . . ?
C74 C73 C72 120.20(12) . . ?
C33 C34 C29 121.05(12) . . ?
C13 C14 C15 123.45(12) . . ?
C3 C4 C5 119.88(12) . . ?
C53 C54 C49 121.54(12) . . ?
C1 C2 C3 120.19(12) . . ?
C32 C33 C34 120.00(12) . . ?
C69 C70 C65 121.59(12) . . ?
C66 C67 C68 121.95(12) . . ?
C51 C50 C49 120.88(12) . . ?
C28 C27 C26 120.78(12) . . ?
C31 C32 C33 119.59(12) . . ?
C4 C3 C2 119.70(12) . . ?
C70 C69 C68 121.05(12) . . ?
C46 C45 C44 119.74(12) . . ?
C73 C74 C75 119.64(12) . . ?
C50 C51 C52 121.61(12) . . ?
C42 C41 C40 112.97(12) . . ?
C41 C40 C39 113.32(11) . . ?
C83 C82 C81 112.67(10) . . ?
C27 C28 C23 121.62(12) . . ?
C77 C78 C79 112.69(11) . . ?
C76 C75 C74 119.87(12) . . ?
C35 C36 C37 113.48(11) . . ?
C45 C46 C47 119.94(12) . . ?
C80 C79 C78 113.06(11) . . ?
C38 C37 C36 112.50(12) . . ?
C84 C83 C82 113.49(11) . . ?

loop_
_geom_bond_atom_site_label_1
_geom_bond_atom_site_label_2
_geom_bond_distance
_geom_bond_site_symmetry_2
_geom_bond_publ_flag
O2 C17 1.2299(15) . ?
O3 C60 1.2280(15) . ?
O1 C18 1.2305(15) . ?
O4 C59 1.2294(15) . ?
N3 C57 1.3944(16) . ?
N3 C60 1.4148(16) . ?
N3 C77 1.4598(15) . ?
N4 C59 1.4140(16) . ?
N4 C62 1.3939(16) . ?
N4 C81 1.4595(16) . ?
N1 C18 1.4149(16) . ?
N1 C15 1.3963(16) . ?
N1 C35 1.4650(16) . ?
N2 C20 1.3956(16) . ?
N2 C17 1.4145(16) . ?
N2 C39 1.4646(16) . ?
C19 C16 1.4143(17) . ?
C19 C20 1.3882(17) . ?
C19 C18 1.4499(17) . ?
C16 C17 1.4475(17) . ?
C16 C15 1.3902(17) . ?
C61 C60 1.4490(17) . ?
C61 C58 1.4078(17) . ?
C61 C62 1.3881(17) . ?
C56 C57 1.4326(17) . ?
C56 C55 1.3478(18) . ?
C20 C21 1.4352(17) . ?
C7 C6 1.4860(17) . ?
C7 C12 1.4037(18) . ?
C7 C8 1.3999(18) . ?
C57 C58 1.3870(17) . ?
C1 C6 1.3984(18) . ?
C1 C2 1.3888(18) . ?
C10 C13 1.4603(17) . ?
C10 C11 1.4048(18) . ?
C10 C9 1.3985(18) . ?
C68 C71 1.4884(17) . ?
C68 C67 1.4010(18) . ?
C68 C69 1.3962(18) . ?
C58 C59 1.4493(17) . ?
C21 C22 1.3480(18) . ?
C63 C62 1.4356(17) . ?
C63 C64 1.3476(18) . ?
C6 C5 1.3964(18) . ?
C13 C14 1.3495(18) . ?
C64 C65 1.4597(17) . ?
C43 C48 1.4025(18) . ?
C43 C44 1.3902(18) . ?
C65 C66 1.4052(18) . ?
C65 C70 1.3959(18) . ?
C71 C76 1.3965(18) . ?
C71 C72 1.4034(18) . ?
C53 C52 1.4025(18) . ?
C53 C54 1.3841(18) . ?
C52 C55 1.4585(18) . ?
C52 C51 1.4012(18) . ?
C30 C29 1.4005(18) . ?
C30 C31 1.3891(18) . ?
C49 C48 1.4857(17) . ?
C49 C54 1.4029(18) . ?
C49 C50 1.3996(18) . ?
C15 C14 1.4325(18) . ?
C76 C75 1.3922(18) . ?
C11 C12 1.3810(18) . ?
C48 C47 1.4011(18) . ?
C25 C24 1.3811(18) . ?
C25 C26 1.4036(18) . ?
C23 C24 1.4059(18) . ?
C23 C22 1.4582(18) . ?
C23 C28 1.4001(18) . ?
C5 C4 1.3934(18) . ?
C72 C73 1.3906(18) . ?
C29 C26 1.4844(17) . ?
C29 C34 1.3969(18) . ?
C9 C8 1.3930(18) . ?
C44 C45 1.3914(19) . ?
C31 C32 1.3895(19) . ?
C35 C36 1.5277(17) . ?
C77 C78 1.5275(18) . ?
C47 C46 1.3936(18) . ?
C26 C27 1.3996(18) . ?
C39 C40 1.5268(17) . ?
C66 C67 1.3788(18) . ?
C81 C82 1.5346(17) . ?
C73 C74 1.390(2) . ?
C34 C33 1.3919(18) . ?
C4 C3 1.3888(19) . ?
C2 C3 1.3891(19) . ?
C33 C32 1.3912(19) . ?
C70 C69 1.3896(18) . ?
C50 C51 1.3872(18) . ?
C27 C28 1.3892(18) . ?
C45 C46 1.3904(19) . ?
C74 C75 1.3923(19) . ?
C41 C40 1.5261(18) . ?
C41 C42 1.525(2) . ?
C82 C83 1.5330(17) . ?
C78 C79 1.5359(18) . ?
C36 C37 1.5288(18) . ?
C79 C80 1.524(2) . ?
C37 C38 1.527(2) . ?
C83 C84 1.524(2) . ?
